data_9011457
loop_
_publ_author_name
'Chabot, B.'
'Sarp, H.'

_publ_section_title
;
 Structure refinement of gysinite La.16Nd1.18Pb0.66(CO3)2(OH)1.34(H2O).66
;
_journal_name_full 'Zeitschrift fur Kristallographie'
_journal_page_first 155
_journal_page_last 158
_journal_volume 171
_journal_year 1985
_chemical_compound_source 'Shinkolobwe, Shaba - Zaire'
_chemical_formula_sum 'C H2.67 La0.08 Nd0.59 O4 Pb0.33'
_chemical_name_mineral Gysinite-(Nd)
_space_group_IT_number 62
_symmetry_space_group_name_Hall '-P 2n 2a'
_symmetry_space_group_name_H-M 'P m c n'
_cell_angle_alpha 90
_cell_angle_beta 90
_cell_angle_gamma 90
_cell_formula_units_Z 4
_cell_length_a 5.0028
_cell_length_b 8.555
_cell_length_c 7.2392
_cell_volume 309.830
_database_code_amcsd 0010922
_exptl_crystal_density_diffrn 5.216
_cod_original_formula_sum '(La.08 Nd.59 Pb.33) C O4 H2.67'
_cod_database_code 9011457

loop_
_space_group_symop_operation_xyz
x,y,z
1/2-x,y,z
1/2+x,-y,-z
1/2+x,1/2+y,1/2-z
1/2-x,1/2-y,1/2+z
x,1/2-y,1/2+z
-x,1/2+y,1/2-z
-x,-y,-z

loop_
_atom_site_label
_atom_site_fract_x
_atom_site_fract_y
_atom_site_fract_z
_atom_site_occupancy
_atom_site_U_iso_or_equiv
_atom_site_type_symbol
_atom_site_attached_hydrogens
La 0.25000 0.34000 0.64910 0.08000 0.01440 La 0
Nd 0.25000 0.34000 0.64910 0.59000 0.01440 Nd 0
Pb 0.25000 0.34000 0.64910 0.33000 0.01440 Pb 0
C 0.75000 0.17800 0.81000 1.00000 0.01500 C 0
O1 0.75000 0.31800 0.72400 1.00000 0.02600 O 0
O2 0.52700 0.12200 0.85200 1.00000 0.01700 O 0
O-H3 0.25000 0.40500 0.97000 0.67000 0.04100 O 1
Wat3 0.25000 0.40500 0.97000 0.33000 0.04100 O 2

loop_
_cod_changelog_entry_id
_cod_changelog_entry_author
_cod_changelog_entry_date
_cod_changelog_entry_text
1
;cod-tools version 3.8.0
Id: cif_guess_AMCSD_atom_types 9581 2023-05-17 12:35:41Z saulius
;
2023-05-18T11:41:32+03:00
;Derived atom types and hydrogen counts
from atom names that follow the AMCSD naming convention
(Wat == water, O-H == hydroxyl).
;

loop_
_cod_related_entry_id
_cod_related_entry_database
_cod_related_entry_code
1 AMCSD 0010922
